data_1504241
loop_
_publ_author_name
'Hern\'andez-Torres, Gloria'
'Urbano, Antonio'
'Carre\~no, M Carmen'
'Colobert, Fran\,coise'

_publ_section_title
;
 Stereocontrolled generation of the (2R) chroman core of vitamin E: total
 synthesis of (2R,4'RS,8'RS)-alpha-tocopherol.
;
_journal_issue 21
_journal_name_full 'Organic letters'
_journal_page_first 4930
_journal_page_last 4933
_journal_paper_doi 10.1021/ol9020783
_journal_volume 11
_journal_year 2009
_chemical_formula_sum 'C23 H28 O3 S'
_chemical_formula_weight 384.51
_chemical_name_systematic
; 
 ? 
;
_space_group_IT_number 4
_symmetry_cell_setting monoclinic
_symmetry_space_group_name_Hall 'P 2yb'
_symmetry_space_group_name_H-M 'P 1 21 1'
_atom_sites_solution_hydrogens geom
_atom_sites_solution_primary direct
_atom_sites_solution_secondary difmap
_audit_creation_method SHELXL-97
_cell_angle_alpha 90.00
_cell_angle_beta 116.209(2)
_cell_angle_gamma 90.00
_cell_formula_units_Z 2
_cell_length_a 11.0848(4)
_cell_length_b 8.9222(3)
_cell_length_c 11.2461(4)
_cell_measurement_temperature 100(2)
_cell_volume 997.90(6)
_computing_cell_refinement 'Bruker SMART'
_computing_data_collection 'Bruker SMART'
_computing_data_reduction 'Bruker SAINT'
_computing_molecular_graphics 'Bruker SHELXTL'
_computing_publication_material 'Bruker SHELXTL'
_computing_structure_refinement 'SHELXL-97 (Sheldrick, 1997)'
_computing_structure_solution 'SHELXS-97 (Sheldrick, 1990)'
_diffrn_ambient_temperature 100(2)
_diffrn_measured_fraction_theta_full 0.989
_diffrn_measured_fraction_theta_max 0.989
_diffrn_measurement_device_type 'CCD area detector'
_diffrn_measurement_method 'phi and omega scans'
_diffrn_radiation_monochromator graphite
_diffrn_radiation_source 'fine-focus sealed tube'
_diffrn_radiation_type CuK\a
_diffrn_radiation_wavelength 1.54178
_diffrn_reflns_av_R_equivalents 0.0284
_diffrn_reflns_av_sigmaI/netI 0.0457
_diffrn_reflns_limit_h_max 12
_diffrn_reflns_limit_h_min -13
_diffrn_reflns_limit_k_max 10
_diffrn_reflns_limit_k_min -10
_diffrn_reflns_limit_l_max 13
_diffrn_reflns_limit_l_min -13
_diffrn_reflns_number 9194
_diffrn_reflns_theta_full 69.29
_diffrn_reflns_theta_max 69.29
_diffrn_reflns_theta_min 4.38
_exptl_absorpt_coefficient_mu 1.597
_exptl_absorpt_correction_type multi-scan
_exptl_absorpt_process_details 'SADABS (Sheldrick, 2001)'
_exptl_crystal_colour colourless
_exptl_crystal_density_diffrn 1.280
_exptl_crystal_density_meas 0
_exptl_crystal_density_method 'not measured'
_exptl_crystal_description prismatic
_exptl_crystal_F_000 412
_exptl_crystal_size_max 0.20
_exptl_crystal_size_mid 0.10
_exptl_crystal_size_min 0.10
_refine_diff_density_max 0.353
_refine_diff_density_min -0.175
_refine_diff_density_rms 0.044
_refine_ls_abs_structure_details 'Flack H D (1983), Acta Cryst. A39, 876-881'
_refine_ls_abs_structure_Flack 0.019(11)
_refine_ls_extinction_method none
_refine_ls_goodness_of_fit_ref 1.032
_refine_ls_hydrogen_treatment mixed
_refine_ls_matrix_type full
_refine_ls_number_parameters 356
_refine_ls_number_reflns 3441
_refine_ls_number_restraints 1
_refine_ls_restrained_S_all 1.032
_refine_ls_R_factor_all 0.0297
_refine_ls_R_factor_gt 0.0291
_refine_ls_shift/su_max 0.000
_refine_ls_shift/su_mean 0.000
_refine_ls_structure_factor_coef Fsqd
_refine_ls_weighting_details 'calc w=1/[\s^2^(Fo^2^)+(0.0546P)^2^+0.0178P] where P=(Fo^2^+2Fc^2^)/3'
_refine_ls_weighting_scheme calc
_refine_ls_wR_factor_gt 0.0751
_refine_ls_wR_factor_ref 0.0758
_reflns_number_gt 3367
_reflns_number_total 3441
_reflns_threshold_expression >2sigma(I)
_cod_data_source_file ol9020783_si_002.cif
_cod_data_source_block datos_m
_cod_depositor_comments
;
The following automatic conversions were performed:

'_symmetry_cell_setting' value 'Monoclinic' changed to 'monoclinic'
according to /home/saulius/struct/CIF-dictionaries/cif_core.dic
dictionary named 'cif_core.dic' version 2.4.2 from 2011-04-26.

Automatic conversion script
Id: cif_fix_values 1715 2011-07-08 13:25:40Z adriana 
;
_cod_original_sg_symbol_H-M P2(1)
_cod_database_code 1504241

loop_
_symmetry_equiv_pos_as_xyz
'x, y, z'
'-x, y+1/2, -z'

loop_
_atom_site_label
_atom_site_type_symbol
_atom_site_fract_x
_atom_site_fract_y
_atom_site_fract_z
_atom_site_U_iso_or_equiv
_atom_site_adp_type
_atom_site_occupancy
_atom_site_symmetry_multiplicity
_atom_site_calc_flag
S1 S 0.93078(3) 0.74454(4) 0.90654(3) 0.02315(11) Uani 1 1 d
O1 O 1.04161(9) 0.74575(17) 0.86384(10) 0.0303(2) Uani 1 1 d
O2 O 0.62991(10) 0.71587(12) 0.70633(10) 0.0236(2) Uani 1 1 d
O3 O 0.25061(11) 0.56451(15) 0.87995(12) 0.0295(3) Uani 1 1 d
C6 C 0.93845(15) 0.7344(2) 1.15203(16) 0.0296(3) Uani 1 1 d
C1 C 1.00439(14) 0.69249(18) 1.07784(16) 0.0241(3) Uani 1 1 d
C3 C 1.18530(15) 0.5921(2) 1.27107(16) 0.0278(3) Uani 1 1 d
C15 C 0.38361(13) 0.7562(2) 0.83802(13) 0.0226(3) Uani 1 1 d
C8 C 0.83220(14) 0.57563(18) 0.83751(15) 0.0233(3) Uani 1 1 d
C12 C 0.50874(15) 0.52196(18) 0.76387(14) 0.0228(3) Uani 1 1 d
C4 C 1.11979(16) 0.6299(2) 1.34819(16) 0.0293(3) Uani 1 1 d
C10 C 0.64091(16) 0.46011(19) 0.63801(15) 0.0263(3) Uani 1 1 d
C13 C 0.54078(14) 0.67135(18) 0.75652(14) 0.0221(3) Uani 1 1 d
C17 C 0.41212(14) 0.48878(19) 0.80946(14) 0.0239(3) Uani 1 1 d
C16 C 0.34845(13) 0.60607(19) 0.84164(14) 0.0232(3) Uani 1 1 d
C7 C 1.18457(18) 0.5984(3) 1.49423(17) 0.0368(4) Uani 1 1 d
C14 C 0.48269(14) 0.78908(18) 0.79585(14) 0.0229(3) Uani 1 1 d
C11 C 0.57415(15) 0.39818(18) 0.72064(16) 0.0254(3) Uani 1 1 d
C5 C 0.99523(16) 0.7020(2) 1.28644(17) 0.0325(4) Uani 1 1 d
C2 C 1.12917(14) 0.62295(18) 1.13629(15) 0.0248(3) Uani 1 1 d
C23 C 0.37463(18) 0.3296(2) 0.82128(19) 0.0314(4) Uani 1 1 d
C9 C 0.71939(13) 0.60357(18) 0.69731(14) 0.0232(3) Uani 1 1 d
C18 C 0.77066(15) 0.6739(2) 0.60285(15) 0.0275(3) Uani 1 1 d
C21 C 0.53040(17) 0.9462(2) 0.79302(19) 0.0292(4) Uani 1 1 d
C22 C 0.31578(16) 0.8766(2) 0.88104(17) 0.0274(3) Uani 1 1 d
C19 C 0.87046(15) 0.5779(2) 0.58031(16) 0.0296(3) Uani 1 1 d
C20 C 0.84534(19) 0.5078(2) 0.46972(18) 0.0377(4) Uani 1 1 d
H18B H 0.694(2) 0.694(2) 0.522(2) 0.029(5) Uiso 1 1 d
H11B H 0.5089(18) 0.322(2) 0.6654(18) 0.021(4) Uiso 1 1 d
H2 H 1.174(2) 0.593(3) 1.086(2) 0.033(5) Uiso 1 1 d
H11A H 0.642(2) 0.343(3) 0.802(2) 0.030(5) Uiso 1 1 d
H6 H 0.859(2) 0.788(3) 1.113(2) 0.032(5) Uiso 1 1 d
H10B H 0.575(2) 0.487(3) 0.553(2) 0.033(5) Uiso 1 1 d
H3 H 1.273(2) 0.546(3) 1.317(2) 0.041(6) Uiso 1 1 d
H18A H 0.812(2) 0.776(3) 0.639(2) 0.034(5) Uiso 1 1 d
H19 H 0.959(2) 0.573(3) 0.652(2) 0.041(6) Uiso 1 1 d
H5 H 0.947(2) 0.735(3) 1.333(2) 0.036(5) Uiso 1 1 d
H10A H 0.6991(19) 0.388(2) 0.6294(19) 0.023(4) Uiso 1 1 d
H20A H 0.910(2) 0.441(3) 0.460(2) 0.045(6) Uiso 1 1 d
H23A H 0.445(3) 0.259(4) 0.840(2) 0.052(6) Uiso 1 1 d
H8A H 0.890(2) 0.500(3) 0.8394(19) 0.027(5) Uiso 1 1 d
H23C H 0.307(3) 0.300(4) 0.749(3) 0.064(8) Uiso 1 1 d
H22C H 0.228(3) 0.896(3) 0.815(3) 0.055(7) Uiso 1 1 d
H23B H 0.363(3) 0.324(3) 0.904(3) 0.052(7) Uiso 1 1 d
H21C H 0.502(3) 0.993(4) 0.711(3) 0.068(8) Uiso 1 1 d
H22B H 0.313(2) 0.840(3) 0.961(2) 0.039(6) Uiso 1 1 d
H22A H 0.364(3) 0.971(4) 0.901(3) 0.059(7) Uiso 1 1 d
H8B H 0.7927(19) 0.545(2) 0.8969(18) 0.025(4) Uiso 1 1 d
H21B H 0.537(4) 1.008(5) 0.863(4) 0.087(11) Uiso 1 1 d
H3A H 0.200(2) 0.637(3) 0.872(2) 0.028(5) Uiso 1 1 d
H21A H 0.636(3) 0.942(4) 0.828(3) 0.063(8) Uiso 1 1 d
H20B H 0.757(3) 0.514(3) 0.394(3) 0.057(7) Uiso 1 1 d
H7B H 1.131(3) 0.637(3) 1.533(2) 0.048(6) Uiso 1 1 d
H7C H 1.260(3) 0.661(3) 1.540(3) 0.052(7) Uiso 1 1 d
H7A H 1.192(4) 0.492(5) 1.513(4) 0.095(12) Uiso 1 1 d

loop_
_atom_site_aniso_label
_atom_site_aniso_U_11
_atom_site_aniso_U_22
_atom_site_aniso_U_33
_atom_site_aniso_U_23
_atom_site_aniso_U_13
_atom_site_aniso_U_12
S1 0.01624(17) 0.02405(18) 0.03264(18) 0.00287(14) 0.01397(12) 0.00081(14)
O1 0.0202(5) 0.0371(6) 0.0395(5) 0.0051(5) 0.0187(4) 0.0007(6)
O2 0.0171(4) 0.0254(6) 0.0347(5) 0.0035(4) 0.0174(4) 0.0035(4)
O3 0.0222(5) 0.0307(7) 0.0445(6) 0.0037(5) 0.0229(5) 0.0002(5)
C6 0.0173(7) 0.0358(9) 0.0384(7) 0.0008(7) 0.0147(6) 0.0027(7)
C1 0.0173(6) 0.0236(7) 0.0326(7) -0.0006(6) 0.0122(5) -0.0026(6)
C3 0.0172(7) 0.0289(8) 0.0372(8) -0.0004(6) 0.0120(6) 0.0019(6)
C15 0.0153(6) 0.0264(8) 0.0272(6) -0.0015(6) 0.0104(5) -0.0011(6)
C8 0.0174(6) 0.0231(8) 0.0336(7) 0.0036(6) 0.0151(6) 0.0014(6)
C12 0.0158(6) 0.0262(8) 0.0278(7) -0.0011(6) 0.0108(5) 0.0002(6)
C4 0.0228(7) 0.0313(8) 0.0347(8) -0.0031(6) 0.0134(6) -0.0046(7)
C10 0.0219(7) 0.0303(9) 0.0303(8) -0.0005(6) 0.0150(6) 0.0023(6)
C13 0.0130(6) 0.0289(8) 0.0253(7) 0.0003(6) 0.0093(5) -0.0019(6)
C17 0.0150(6) 0.0265(8) 0.0311(7) 0.0000(6) 0.0111(5) -0.0018(6)
C16 0.0149(6) 0.0299(9) 0.0273(7) 0.0008(6) 0.0116(5) -0.0009(6)
C7 0.0279(8) 0.0468(12) 0.0347(8) -0.0030(8) 0.0129(7) -0.0005(8)
C14 0.0164(6) 0.0258(8) 0.0279(7) -0.0001(5) 0.0110(5) -0.0004(6)
C11 0.0192(7) 0.0257(8) 0.0352(8) -0.0024(6) 0.0155(6) -0.0011(6)
C5 0.0229(7) 0.0435(11) 0.0368(8) -0.0032(7) 0.0183(6) 0.0011(7)
C2 0.0184(7) 0.0247(8) 0.0345(7) -0.0007(6) 0.0146(6) 0.0012(6)
C23 0.0250(8) 0.0295(10) 0.0456(9) -0.0004(7) 0.0210(7) -0.0034(7)
C9 0.0171(7) 0.0271(8) 0.0311(7) 0.0011(6) 0.0158(6) 0.0030(6)
C18 0.0221(7) 0.0352(9) 0.0299(8) 0.0068(7) 0.0159(6) 0.0039(7)
C21 0.0264(8) 0.0270(9) 0.0422(9) -0.0013(7) 0.0225(7) -0.0034(6)
C22 0.0201(8) 0.0306(9) 0.0369(8) -0.0030(6) 0.0176(6) -0.0008(7)
C19 0.0220(7) 0.0387(10) 0.0346(8) 0.0032(7) 0.0185(6) 0.0017(7)
C20 0.0317(9) 0.0476(12) 0.0419(9) -0.0016(8) 0.0237(8) 0.0012(8)

loop_
_atom_type_symbol
_atom_type_description
_atom_type_scat_dispersion_real
_atom_type_scat_dispersion_imag
_atom_type_scat_source
C C 0.0181 0.0091 'International Tables Vol C Tables 4.2.6.8 and 6.1.1.4'
H H 0.0000 0.0000 'International Tables Vol C Tables 4.2.6.8 and 6.1.1.4'
O O 0.0492 0.0322 'International Tables Vol C Tables 4.2.6.8 and 6.1.1.4'
S S 0.3331 0.5567 'International Tables Vol C Tables 4.2.6.8 and 6.1.1.4'

loop_
_geom_angle_atom_site_label_1
_geom_angle_atom_site_label_2
_geom_angle_atom_site_label_3
_geom_angle
O1 S1 C1 107.29(7)
O1 S1 C8 106.90(7)
C1 S1 C8 98.43(7)
C13 O2 C9 117.51(12)
C16 O3 H3A 110.2(15)
C1 C6 C5 119.68(15)
C1 C6 H6 120.0(13)
C5 C6 H6 120.3(13)
C6 C1 C2 121.15(14)
C6 C1 S1 117.93(12)
C2 C1 S1 120.71(12)
C2 C3 C4 121.67(15)
C2 C3 H3 121.3(13)
C4 C3 H3 117.0(13)
C16 C15 C14 118.56(14)
C16 C15 C22 119.17(13)
C14 C15 C22 122.26(15)
C9 C8 S1 111.44(11)
C9 C8 H8A 112.6(12)
S1 C8 H8A 108.3(13)
C9 C8 H8B 109.6(11)
S1 C8 H8B 107.6(12)
H8A C8 H8B 107.1(17)
C13 C12 C17 118.57(14)
C13 C12 C11 120.58(14)
C17 C12 C11 120.84(14)
C3 C4 C5 118.22(15)
C3 C4 C7 120.39(15)
C5 C4 C7 121.35(15)
C11 C10 C9 111.98(12)
C11 C10 H10B 110.1(13)
C9 C10 H10B 105.6(14)
C11 C10 H10A 110.8(12)
C9 C10 H10A 109.3(12)
H10B C10 H10A 109.0(18)
C12 C13 O2 122.82(13)
C12 C13 C14 122.30(13)
O2 C13 C14 114.86(13)
C16 C17 C12 119.31(15)
C16 C17 C23 119.63(14)
C12 C17 C23 121.04(14)
O3 C16 C17 115.82(14)
O3 C16 C15 122.15(14)
C17 C16 C15 122.02(13)
C4 C7 H7B 110.2(15)
C4 C7 H7C 111.4(16)
H7B C7 H7C 97(2)
C4 C7 H7A 112(2)
H7B C7 H7A 105(3)
H7C C7 H7A 120(3)
C13 C14 C15 119.08(15)
C13 C14 C21 118.50(13)
C15 C14 C21 122.41(14)
C12 C11 C10 111.19(14)
C12 C11 H11B 112.5(11)
C10 C11 H11B 106.6(11)
C12 C11 H11A 109.6(12)
C10 C11 H11A 110.8(12)
H11B C11 H11A 106.1(16)
C6 C5 C4 120.69(15)
C6 C5 H5 116.4(13)
C4 C5 H5 122.9(12)
C3 C2 C1 118.55(14)
C3 C2 H2 119.9(12)
C1 C2 H2 121.5(12)
C17 C23 H23A 114.4(17)
C17 C23 H23C 111(2)
H23A C23 H23C 107(3)
C17 C23 H23B 106.7(17)
H23A C23 H23B 101(2)
H23C C23 H23B 116(3)
O2 C9 C10 109.63(11)
O2 C9 C8 108.22(11)
C10 C9 C8 111.11(13)
O2 C9 C18 103.86(12)
C10 C9 C18 110.66(12)
C8 C9 C18 113.05(12)
C19 C18 C9 113.96(14)
C19 C18 H18B 111.2(13)
C9 C18 H18B 106.8(13)
C19 C18 H18A 109.8(12)
C9 C18 H18A 109.0(12)
H18B C18 H18A 105.8(17)
C14 C21 H21C 118(2)
C14 C21 H21B 115(2)
H21C C21 H21B 116(3)
C14 C21 H21A 107.3(17)
H21C C21 H21A 102(3)
H21B C21 H21A 93(3)
C15 C22 H22C 111.6(17)
C15 C22 H22B 106.3(15)
H22C C22 H22B 110(2)
C15 C22 H22A 113.1(18)
H22C C22 H22A 107(2)
H22B C22 H22A 108(2)
C20 C19 C18 124.64(16)
C20 C19 H19 119.3(15)
C18 C19 H19 116.0(15)
C19 C20 H20A 122.8(14)
C19 C20 H20B 121.2(17)
H20A C20 H20B 116(2)

loop_
_geom_bond_atom_site_label_1
_geom_bond_atom_site_label_2
_geom_bond_distance
S1 O1 1.5037(10)
S1 C1 1.7900(16)
S1 C8 1.8217(16)
O2 C13 1.3946(17)
O2 C9 1.4447(17)
O3 C16 1.3828(17)
O3 H3A 0.84(3)
C6 C1 1.382(2)
C6 C5 1.387(2)
C6 H6 0.92(2)
C1 C2 1.388(2)
C3 C2 1.388(2)
C3 C4 1.396(2)
C3 H3 0.97(2)
C15 C16 1.401(2)
C15 C14 1.4062(19)
C15 C22 1.508(2)
C8 C9 1.540(2)
C8 H8A 0.92(2)
C8 H8B 0.99(2)
C12 C13 1.391(2)
C12 C17 1.408(2)
C12 C11 1.514(2)
C4 C5 1.398(2)
C4 C7 1.500(2)
C10 C11 1.524(2)
C10 C9 1.526(2)
C10 H10B 0.95(2)
C10 H10A 0.94(2)
C13 C14 1.402(2)
C17 C16 1.396(2)
C17 C23 1.502(2)
C7 H7B 0.95(3)
C7 H7C 0.95(3)
C7 H7A 0.97(5)
C14 C21 1.504(2)
C11 H11B 0.99(2)
C11 H11A 1.02(2)
C5 H5 0.95(2)
C2 H2 0.95(2)
C23 H23A 0.95(3)
C23 H23C 0.87(3)
C23 H23B 0.99(3)
C9 C18 1.542(2)
C18 C19 1.506(2)
C18 H18B 0.95(2)
C18 H18A 1.02(2)
C21 H21C 0.93(3)
C21 H21B 0.93(4)
C21 H21A 1.06(3)
C22 H22C 0.94(3)
C22 H22B 0.97(3)
C22 H22A 0.97(3)
C19 C20 1.308(3)
C19 H19 0.95(2)
C20 H20A 0.98(3)
C20 H20B 0.97(3)

loop_
_geom_hbond_atom_site_label_D
_geom_hbond_atom_site_label_H
_geom_hbond_atom_site_label_A
_geom_hbond_distance_DH
_geom_hbond_distance_HA
_geom_hbond_distance_DA
_geom_hbond_angle_DHA
_geom_hbond_site_symmetry_A
O3 H3A O1 0.84(3) 1.97(2) 2.7649(17) 158(2) 1_455

loop_
_geom_torsion_atom_site_label_1
_geom_torsion_atom_site_label_2
_geom_torsion_atom_site_label_3
_geom_torsion_atom_site_label_4
_geom_torsion
C5 C6 C1 C2 -2.3(3)
C5 C6 C1 S1 -177.17(14)
O1 S1 C1 C6 156.98(14)
C8 S1 C1 C6 -92.29(15)
O1 S1 C1 C2 -17.91(16)
C8 S1 C1 C2 92.82(14)
O1 S1 C8 C9 -88.34(10)
C1 S1 C8 C9 160.62(10)
C2 C3 C4 C5 -0.7(3)
C2 C3 C4 C7 -178.55(17)
C17 C12 C13 O2 -176.62(12)
C11 C12 C13 O2 2.0(2)
C17 C12 C13 C14 1.6(2)
C11 C12 C13 C14 -179.85(13)
C9 O2 C13 C12 -17.84(19)
C9 O2 C13 C14 163.85(12)
C13 C12 C17 C16 2.1(2)
C11 C12 C17 C16 -176.51(13)
C13 C12 C17 C23 -179.19(15)
C11 C12 C17 C23 2.2(2)
C12 C17 C16 O3 177.21(12)
C23 C17 C16 O3 -1.5(2)
C12 C17 C16 C15 -4.1(2)
C23 C17 C16 C15 177.14(14)
C14 C15 C16 O3 -179.00(12)
C22 C15 C16 O3 1.8(2)
C14 C15 C16 C17 2.4(2)
C22 C15 C16 C17 -176.76(13)
C12 C13 C14 C15 -3.3(2)
O2 C13 C14 C15 175.07(11)
C12 C13 C14 C21 175.92(15)
O2 C13 C14 C21 -5.76(19)
C16 C15 C14 C13 1.3(2)
C22 C15 C14 C13 -179.62(13)
C16 C15 C14 C21 -177.89(14)
C22 C15 C14 C21 1.2(2)
C13 C12 C11 C10 -15.7(2)
C17 C12 C11 C10 162.85(13)
C9 C10 C11 C12 43.60(17)
C1 C6 C5 C4 1.3(3)
C3 C4 C5 C6 0.2(3)
C7 C4 C5 C6 178.06(18)
C4 C3 C2 C1 -0.3(3)
C6 C1 C2 C3 1.8(3)
S1 C1 C2 C3 176.55(12)
C13 O2 C9 C10 45.41(15)
C13 O2 C9 C8 -75.92(14)
C13 O2 C9 C18 163.69(11)
C11 C10 C9 O2 -58.96(16)
C11 C10 C9 C8 60.62(16)
C11 C10 C9 C18 -172.93(13)
S1 C8 C9 O2 -61.88(13)
S1 C8 C9 C10 177.71(9)
S1 C8 C9 C18 52.59(15)
O2 C9 C18 C19 178.39(13)
C10 C9 C18 C19 -64.04(17)
C8 C9 C18 C19 61.33(18)
C9 C18 C19 C20 108.7(2)
